data_2013647
loop_
_publ_author_name
'Maurin, Jan K.'
'Paw\/lowski, Micha\/l'
'Czarnocki, Zbigniew'

_publ_section_title
;
 Pseudosymmetry in ammonium [(carboxymethyl)sulfanyl]acetate
;
_journal_issue 11
_journal_name_full 'Acta Crystallographica Section C'
_journal_page_first o656
_journal_page_last o658
_journal_paper_doi 10.1107/S010827010302287X
_journal_volume 59
_journal_year 2003
_chemical_formula_iupac 'N1 H4 + , C4 H5 O4 S -'
_chemical_formula_moiety 'C4 H5 O4 S - , H4 N +'
_chemical_formula_sum 'C4 H9 N O4 S'
_chemical_formula_weight 167.18
_chemical_melting_point .432E-305
_chemical_name_systematic
;
Ammonium [(carboxymethyl)thio]acetate
;
_space_group_IT_number 7
_symmetry_cell_setting monoclinic
_symmetry_space_group_name_Hall 'P -2yac'
_symmetry_space_group_name_H-M 'P 1 n 1'
_atom_sites_solution_hydrogens difmap
_atom_sites_solution_primary direct
_atom_sites_solution_secondary difmap
_audit_creation_method SHELXL97
_cell_angle_alpha 90
_cell_angle_beta 96.885(3)
_cell_angle_gamma 90
_cell_formula_units_Z 2
_cell_length_a 7.0429(8)
_cell_length_b 4.8135(6)
_cell_length_c 10.9047(12)
_cell_measurement_reflns_used 3980
_cell_measurement_temperature 133(2)
_cell_measurement_theta_max 30.03
_cell_measurement_theta_min 3.27
_cell_volume 367.01(7)
_computing_cell_refinement 'SAINT (Bruker, 2000)'
_computing_data_collection 'SMART (Bruker, 2000)'
_computing_data_reduction SAINT
_computing_molecular_graphics 'XP (Bruker, 2000)'
_computing_publication_material SHELXL97
_computing_structure_refinement 'SHELXL97 (Sheldrick, 1997)'
_computing_structure_solution 'SHELXS97 (Sheldrick, 1990)'
_diffrn_ambient_temperature 133(2)
_diffrn_detector_area_resol_mean 8.192
_diffrn_measured_fraction_theta_full 0.997
_diffrn_measured_fraction_theta_max 0.997
_diffrn_measurement_device_type 'Bruker SMART CCD area-detector'
_diffrn_measurement_method \w
_diffrn_radiation_monochromator graphite
_diffrn_radiation_source 'fine-focus sealed tube'
_diffrn_radiation_type MoK\a
_diffrn_radiation_wavelength 0.71073
_diffrn_reflns_av_R_equivalents 0.023
_diffrn_reflns_av_sigmaI/netI 0.020
_diffrn_reflns_limit_h_max 9
_diffrn_reflns_limit_h_min -9
_diffrn_reflns_limit_k_max 6
_diffrn_reflns_limit_k_min -6
_diffrn_reflns_limit_l_max 15
_diffrn_reflns_limit_l_min -15
_diffrn_reflns_number 3980
_diffrn_reflns_theta_full 30.03
_diffrn_reflns_theta_max 30.03
_diffrn_reflns_theta_min 3.27
_exptl_absorpt_coefficient_mu 0.400
_exptl_absorpt_correction_type none
_exptl_crystal_colour colourless
_exptl_crystal_density_diffrn 1.513
_exptl_crystal_density_meas ?
_exptl_crystal_density_method 'not measured'
_exptl_crystal_description tablet
_exptl_crystal_F_000 176
_exptl_crystal_size_max 0.35
_exptl_crystal_size_mid 0.24
_exptl_crystal_size_min 0.12
_refine_diff_density_max 0.35
_refine_diff_density_min -0.30
_refine_ls_abs_structure_details 'Flack (1983)'
_refine_ls_abs_structure_Flack 0.46(5)
_refine_ls_extinction_method none
_refine_ls_goodness_of_fit_ref 1.066
_refine_ls_hydrogen_treatment mixed
_refine_ls_matrix_type full
_refine_ls_number_parameters 124
_refine_ls_number_reflns 2066
_refine_ls_number_restraints 2
_refine_ls_restrained_S_all 1.065
_refine_ls_R_factor_all 0.026
_refine_ls_R_factor_gt 0.026
_refine_ls_shift/su_max 0.000
_refine_ls_shift/su_mean 0.000
_refine_ls_structure_factor_coef Fsqd
_refine_ls_weighting_details 'calc w = 1/[\s^2^(Fo^2^)+(0.0581P)^2^+0.0053P] where P=(Fo^2^+2Fc^2^)/3'
_refine_ls_weighting_scheme calc
_refine_ls_wR_factor_gt 0.073
_refine_ls_wR_factor_ref 0.074
_reflns_number_gt 2032
_reflns_number_total 2066
_reflns_threshold_expression I>2\s(I)
_cod_data_source_file jz1581.cif
_cod_data_source_block IV
_cod_depositor_comments
;
The following automatic conversions were performed:

'_exptl_crystal_density_meas' value 'not measured' was changed to '?'
- the value is perceived as not measured.

Automatic conversion script
Id: cif_fix_values 3008 2015-01-20 13:52:24Z robertas 
;
_cod_original_sg_symbol_H-M 'P n'
_cod_database_code 2013647
_cod_database_fobs_code 2013647

loop_
_symmetry_equiv_pos_as_xyz
'x, y, z'
'x+1/2, -y, z+1/2'

loop_
_atom_site_label
_atom_site_fract_x
_atom_site_fract_y
_atom_site_fract_z
_atom_site_U_iso_or_equiv
_atom_site_adp_type
_atom_site_calc_flag
_atom_site_refinement_flags
_atom_site_occupancy
_atom_site_disorder_assembly
_atom_site_disorder_group
_atom_site_type_symbol
C1 0.89309(18) 0.3291(4) 0.48055(11) 0.0144(2) Uani d . 1 . . C
C2 0.72177(19) 0.5096(3) 0.49916(11) 0.0161(3) Uani d . 1 . . C
H2A 0.620(2) 0.390(5) 0.5078(18) 0.019 Uiso d . 1 . . H
H2B 0.694(3) 0.640(4) 0.4240(18) 0.019 Uiso d . 1 . . H
S 0.75499(6) 0.74416(4) 0.62873(4) 0.01471(9) Uani d . 1 . . S
C3 0.78028(18) 0.5062(3) 0.75725(11) 0.0156(3) Uani d . 1 . . C
H3A 0.900(2) 0.399(5) 0.7563(17) 0.019 Uiso d . 1 . . H
H3B 0.805(3) 0.604(4) 0.8284(16) 0.019 Uiso d . 1 . . H
C4 0.60970(19) 0.3189(4) 0.77248(11) 0.0139(2) Uani d . 1 . . C
O1 0.84841(15) 0.1455(3) 0.39192(9) 0.0193(2) Uani d . 1 . . O
O2 1.05004(13) 0.3528(2) 0.53869(9) 0.0212(2) Uani d . 1 . . O
O3 0.45338(12) 0.3496(2) 0.70757(8) 0.0179(2) Uani d . 1 . . O
O4 0.64364(14) 0.1319(2) 0.85555(8) 0.0180(2) Uani d . 1 . . O
N 0.2600(2) 0.84417(19) 0.61656(11) 0.01509(19) Uani d . 1 . . N
H1N 0.139(3) 0.807(5) 0.637(2) 0.040(6) Uiso d . 1 . . H
H2N 0.323(3) 0.699(5) 0.647(2) 0.033(5) Uiso d . 1 . . H
H3N 0.245(3) 0.849(4) 0.5313(17) 0.022(4) Uiso d . 1 . . H
H4N 0.313(2) 1.016(4) 0.6431(18) 0.027(4) Uiso d . 1 . . H
H1O 0.968(3) 0.067(4) 0.384(2) 0.036(5) Uiso d . 1 . . H

loop_
_atom_site_aniso_label
_atom_site_aniso_U_11
_atom_site_aniso_U_22
_atom_site_aniso_U_33
_atom_site_aniso_U_12
_atom_site_aniso_U_13
_atom_site_aniso_U_23
C1 0.0182(6) 0.0110(6) 0.0142(5) -0.0027(5) 0.0021(4) 0.0013(5)
C2 0.0149(6) 0.0177(6) 0.0152(5) 0.0010(5) 0.0005(4) 0.0000(5)
S 0.01703(13) 0.01111(13) 0.01620(13) -0.00043(13) 0.00293(8) 0.00020(11)
C3 0.0167(7) 0.0141(6) 0.0156(5) -0.0019(5) 0.0001(4) 0.0024(4)
C4 0.0180(6) 0.0114(6) 0.0127(5) -0.0013(5) 0.0033(4) -0.0022(6)
O1 0.0236(5) 0.0166(6) 0.0172(4) 0.0018(4) 0.0002(4) -0.0044(4)
O2 0.0180(5) 0.0166(6) 0.0283(5) 0.0008(5) -0.0007(4) -0.0050(5)
O3 0.0157(5) 0.0147(6) 0.0223(4) -0.0009(4) -0.0011(3) 0.0020(4)
O4 0.0231(5) 0.0171(5) 0.0134(4) -0.0019(4) 0.0004(4) 0.0024(4)
N 0.0154(4) 0.0137(4) 0.0156(4) 0.0003(5) -0.0006(3) 0.0007(4)

loop_
_atom_type_symbol
_atom_type_description
_atom_type_scat_dispersion_real
_atom_type_scat_dispersion_imag
_atom_type_scat_source
C C 0.0033 0.0016 'International Tables Vol C Tables 4.2.6.8 and 6.1.1.4'
H H 0.0000 0.0000 'International Tables Vol C Tables 4.2.6.8 and 6.1.1.4'
N N 0.0061 0.0033 'International Tables Vol C Tables 4.2.6.8 and 6.1.1.4'
O O 0.0106 0.0060 'International Tables Vol C Tables 4.2.6.8 and 6.1.1.4'
S S 0.1246 0.1234 'International Tables Vol C Tables 4.2.6.8 and 6.1.1.4'

loop_
_geom_angle_atom_site_label_1
_geom_angle_atom_site_label_2
_geom_angle_atom_site_label_3
_geom_angle
_geom_angle_publ_flag
O2 C1 O1 124.65(14) yes
O2 C1 C2 124.43(15) yes
O1 C1 C2 110.92(12) yes
C1 C2 S 115.61(10) no
C1 C2 H2A 106.9(12) no
S C2 H2A 109.8(12) no
C1 C2 H2B 108.6(10) no
S C2 H2B 103.6(12) no
H2A C2 H2B 112.5(16) no
C2 S C3 101.71(4) no
C4 C3 S 117.01(9) no
C4 C3 H3A 112.0(12) no
S C3 H3A 109.2(11) no
C4 C3 H3B 106.7(11) no
S C3 H3B 109.1(11) no
H3A C3 H3B 101.6(16) no
O3 C4 O4 124.32(14) yes
O3 C4 C3 121.47(14) yes
O4 C4 C3 114.21(12) yes
C1 O1 H1O 101.4(14) no
H1N N H2N 101(2) no
H1N N H3N 104.6(18) no
H2N N H3N 113(2) no
H1N N H4N 115.8(18) no
H2N N H4N 115.1(16) no
H3N N H4N 106.4(17) no

loop_
_geom_bond_atom_site_label_1
_geom_bond_atom_site_label_2
_geom_bond_site_symmetry_2
_geom_bond_distance
_geom_bond_publ_flag
C1 O2 . 1.2119(17) yes
C1 O1 . 1.3196(19) yes
C1 C2 . 1.520(2) no
C2 S . 1.8019(14) no
C2 H2A . 0.933(19) no
C2 H2B . 1.03(2) no
S C3 . 1.8021(14) no
C3 C4 . 1.527(2) no
C3 H3A . 0.991(19) no
C3 H3B . 0.907(18) no
C4 O3 . 1.2443(17) yes
C4 O4 . 1.2792(19) yes
O1 H1O . 0.938(19) no
N H1N . 0.92(2) no
N H2N . 0.87(2) no
N H3N . 0.923(18) no
N H4N . 0.94(2) no

loop_
_geom_hbond_atom_site_label_D
_geom_hbond_atom_site_label_H
_geom_hbond_atom_site_label_A
_geom_hbond_site_symmetry_A
_geom_hbond_distance_DH
_geom_hbond_distance_HA
_geom_hbond_distance_DA
_geom_hbond_angle_DHA
N H1N S 1_455 0.92(2) 2.71(2) 3.6075(15) 163.5(19)
N H4N O3 1_565 0.94(2) 1.971(19) 2.9040(16) 172.4(16)
N H3N O4 2_464 0.923(18) 1.966(18) 2.8683(16) 165.1(17)
N H2N O3 . 0.87(2) 1.99(2) 2.8607(16) 175(2)
O1 H1O O4 2_554 0.938(19) 1.622(19) 2.5418(11) 166(2)

loop_
_geom_torsion_atom_site_label_1
_geom_torsion_atom_site_label_2
_geom_torsion_atom_site_label_3
_geom_torsion_atom_site_label_4
_geom_torsion
_geom_torsion_publ_flag
O2 C1 C2 S -7.2(2) no
O1 C1 C2 S 173.45(9) no
C1 C2 S C3 -66.43(13) no
C2 S C3 C4 -62.20(13) no
S C3 C4 O3 -7.62(19) no
S C3 C4 O4 171.87(10) no

loop_
_cod_related_entry_id
_cod_related_entry_database
_cod_related_entry_code
1 ChemSpider 21107457
